data_4102025
loop_
_publ_author_name
'Antje Meltzer'
'Shigeyoshi Inoue'
'Carsten Pr\"asang'
'Matthias Driess'

_publ_section_title
;
 Steering S-H and N-H Bond Activation by a Stable N-Heterocyclic Silylene:
 Different Addition of H2S, NH3, and Organoamines on a Silicon(II) Ligand
 versus Its Si(II)\\rightarrowNi(CO)3Complex
;
_journal_name_full 'Journal of the American Chemical Society'
_journal_page_first 3038
_journal_page_last 3046
_journal_paper_doi 10.1021/ja910305p
_journal_volume 132
_journal_year 2010
_chemical_formula_moiety 'C32 H43 N3 Ni O3 Si'
_chemical_formula_sum 'C32 H43 N3 Ni O3 Si'
_chemical_formula_weight 604.49
_chemical_name_common HLSi(NH2)-Ni(CO)3
_chemical_name_systematic
; 
 ? 
;
_space_group_IT_number 11
_symmetry_cell_setting monoclinic
_symmetry_space_group_name_Hall '-P 2yb'
_symmetry_space_group_name_H-M 'P 1 21/m 1'
_atom_sites_solution_hydrogens geom
_atom_sites_solution_primary direct
_atom_sites_solution_secondary difmap
_audit_creation_method SHELXL-97
_cell_angle_alpha 90.00
_cell_angle_beta 111.974(3)
_cell_angle_gamma 90.00
_cell_formula_units_Z 2
_cell_length_a 8.8220(3)
_cell_length_b 20.0098(4)
_cell_length_c 9.7785(3)
_cell_measurement_reflns_used 5789
_cell_measurement_temperature 150(2)
_cell_measurement_theta_max 32.3341
_cell_measurement_theta_min 3.0238
_cell_volume 1600.76(9)
_computing_cell_refinement
;
CrysAlis RED, Oxford Diffraction Ltd.,
Version 1.171.32.24 (release 21-04-2008 CrysAlis171 .NET)
(compiled Apr 21 2008,18:23:10)
;
_computing_data_collection
;
CrysAlis CCD, Oxford Diffraction Ltd.,
Version 1.171.32.24 (release 21-04-2008 CrysAlis171 .NET)
(compiled Apr 21 2008,18:23:10)
;
_computing_data_reduction
;
CrysAlis RED, Oxford Diffraction Ltd.,
Version 1.171.32.24 (release 21-04-2008 CrysAlis171 .NET)
(compiled Apr 21 2008,18:23:10)
;
_computing_publication_material 'SHELXL-97 (Sheldrick, 1997)'
_computing_structure_refinement 'SHELXL-97 (Sheldrick, 1997)'
_computing_structure_solution 'SHELXS-86 (Sheldrick, 1986)'
_diffrn_ambient_temperature 150(2)
_diffrn_detector_area_resol_mean 16.3031
_diffrn_measured_fraction_theta_full 0.998
_diffrn_measured_fraction_theta_max 0.998
_diffrn_measurement_device_type 'Oxford Diffraction Xcalibur S Sapphire'
_diffrn_measurement_method \w
_diffrn_radiation_monochromator graphite
_diffrn_radiation_source 'Enhance (Mo) X-ray Source'
_diffrn_radiation_type MoK\a
_diffrn_radiation_wavelength 0.71073
_diffrn_reflns_av_R_equivalents 0.0399
_diffrn_reflns_av_sigmaI/netI 0.0432
_diffrn_reflns_limit_h_max 9
_diffrn_reflns_limit_h_min -10
_diffrn_reflns_limit_k_max 23
_diffrn_reflns_limit_k_min -23
_diffrn_reflns_limit_l_max 11
_diffrn_reflns_limit_l_min -11
_diffrn_reflns_number 12242
_diffrn_reflns_theta_full 24.99
_diffrn_reflns_theta_max 24.99
_diffrn_reflns_theta_min 3.03
_exptl_absorpt_coefficient_mu 0.679
_exptl_absorpt_correction_T_max 0.9604
_exptl_absorpt_correction_T_min 0.8819
_exptl_absorpt_correction_type multi-scan
_exptl_absorpt_process_details
;
CrysAlis RED, Oxford Diffraction Ltd.,
Version 1.171.32.24 (release 21-04-2008 CrysAlis171 .NET)
(compiled Apr 21 2008,18:23:10)
empirical absorption correction using spherical harmonics,
 implemented in SCALE3 ABSPACK scaling algorithm.
;
_exptl_crystal_colour yellow
_exptl_crystal_density_diffrn 1.254
_exptl_crystal_density_method 'not measured'
_exptl_crystal_description needle
_exptl_crystal_F_000 644
_exptl_crystal_size_max 0.19
_exptl_crystal_size_mid 0.08
_exptl_crystal_size_min 0.06
_refine_diff_density_max 0.393
_refine_diff_density_min -0.341
_refine_diff_density_rms 0.058
_refine_ls_extinction_method none
_refine_ls_goodness_of_fit_ref 1.103
_refine_ls_hydrogen_treatment mixed
_refine_ls_matrix_type full
_refine_ls_number_parameters 199
_refine_ls_number_reflns 2907
_refine_ls_number_restraints 12
_refine_ls_restrained_S_all 1.146
_refine_ls_R_factor_all 0.0684
_refine_ls_R_factor_gt 0.0466
_refine_ls_shift/su_max 0.000
_refine_ls_shift/su_mean 0.000
_refine_ls_structure_factor_coef Fsqd
_refine_ls_weighting_details 'calc w=1/[\s^2^(Fo^2^)+(0.0516P)^2^+0.2466P] where P=(Fo^2^+2Fc^2^)/3'
_refine_ls_weighting_scheme calc
_refine_ls_wR_factor_gt 0.0932
_refine_ls_wR_factor_ref 0.0998
_reflns_number_gt 2374
_reflns_number_total 2907
_reflns_threshold_expression >2sigma(I)
_cod_data_source_file ja910305p_si_006.cif
_cod_data_source_block m30
_cod_original_cell_volume 1600.76(8)
_cod_database_code 4102025

loop_
_symmetry_equiv_pos_as_xyz
'x, y, z'
'-x, y+1/2, -z'
'-x, -y, -z'
'x, -y-1/2, z'

loop_
_atom_site_label
_atom_site_type_symbol
_atom_site_fract_x
_atom_site_fract_y
_atom_site_fract_z
_atom_site_U_iso_or_equiv
_atom_site_adp_type
_atom_site_occupancy
_atom_site_symmetry_multiplicity
_atom_site_calc_flag
_atom_site_refinement_flags
_atom_site_disorder_assembly
_atom_site_disorder_group
Ni1 Ni 0.43167(6) 0.2500 0.96122(6) 0.02229(17) Uani 1 2 d S . .
Si1 Si 0.53244(12) 0.2500 0.78058(11) 0.0146(2) Uani 1 2 d S . .
N1 N 0.4809(2) 0.31772(10) 0.6415(2) 0.0145(5) Uani 1 1 d . . .
C1 C 0.5159(4) 0.37268(13) 0.4287(3) 0.0271(7) Uani 1 1 d . . .
H1A H 0.4178 0.3996 0.4122 0.041 Uiso 1 1 calc R . .
H1B H 0.5184 0.3587 0.3335 0.041 Uiso 1 1 calc R . .
H1C H 0.6133 0.3994 0.4820 0.041 Uiso 1 1 calc R . .
C2 C 0.5130(3) 0.31174(13) 0.5185(3) 0.0183(6) Uani 1 1 d . . .
C3 C 0.5423(4) 0.2500 0.4686(4) 0.0199(8) Uani 1 2 d S . .
H3 H 0.5864 0.2500 0.3936 0.024 Uiso 1 2 calc SR . .
C6 C 0.4277(3) 0.38234(12) 0.6754(3) 0.0199(6) Uani 1 1 d . . .
C7 C 0.2596(4) 0.39539(14) 0.6249(4) 0.0332(8) Uani 1 1 d . . .
C8 C 0.2105(4) 0.45755(15) 0.6568(5) 0.0499(10) Uani 1 1 d . . .
H8 H 0.0973 0.4681 0.6209 0.060 Uiso 1 1 calc R . .
C9 C 0.3227(5) 0.50437(15) 0.7398(4) 0.0498(10) Uani 1 1 d . . .
H9 H 0.2864 0.5462 0.7622 0.060 Uiso 1 1 calc R . .
C10 C 0.4859(4) 0.49023(14) 0.7893(4) 0.0371(8) Uani 1 1 d . . .
H10 H 0.5618 0.5225 0.8471 0.045 Uiso 1 1 calc R . .
C11 C 0.5446(3) 0.42989(13) 0.7575(3) 0.0234(6) Uani 1 1 d . . .
C12 C 0.1329(4) 0.34501(15) 0.5350(5) 0.0483(10) Uani 1 1 d . . .
H12 H 0.1845 0.2997 0.5556 0.058 Uiso 1 1 calc R . .
C13 C 0.0780(6) 0.3572(2) 0.3724(5) 0.0771(14) Uani 1 1 d U . .
H13A H 0.0370 0.4031 0.3502 0.116 Uiso 1 1 calc R . .
H13B H -0.0093 0.3257 0.3194 0.116 Uiso 1 1 calc R . .
H13C H 0.1704 0.3509 0.3411 0.116 Uiso 1 1 calc R . .
C14 C -0.0163(5) 0.3437(2) 0.5774(5) 0.0755(13) Uani 1 1 d U . .
H14A H -0.0766 0.3858 0.5475 0.113 Uiso 1 1 calc R . .
H14B H 0.0188 0.3382 0.6844 0.113 Uiso 1 1 calc R . .
H14C H -0.0871 0.3063 0.5275 0.113 Uiso 1 1 calc R . .
C15 C 0.7267(4) 0.41891(13) 0.8094(3) 0.0283(7) Uani 1 1 d . . .
H15 H 0.7456 0.3766 0.7638 0.034 Uiso 1 1 calc R . .
C16 C 0.8046(5) 0.41106(17) 0.9770(3) 0.0497(9) Uani 1 1 d . . .
H16A H 0.7993 0.4537 1.0242 0.074 Uiso 1 1 calc R . .
H16B H 0.9190 0.3975 1.0053 0.074 Uiso 1 1 calc R . .
H16C H 0.7453 0.3769 1.0089 0.074 Uiso 1 1 calc R . .
C17 C 0.8129(4) 0.47596(15) 0.7611(4) 0.0391(8) Uani 1 1 d . . .
H17A H 0.7621 0.4817 0.6540 0.059 Uiso 1 1 calc R . .
H17B H 0.9288 0.4649 0.7887 0.059 Uiso 1 1 calc R . .
H17C H 0.8028 0.5175 0.8100 0.059 Uiso 1 1 calc R . .
C31 C 0.3187(4) 0.32454(18) 0.9603(4) 0.0398(8) Uani 1 1 d . . .
C32 C 0.6195(6) 0.2500 1.1149(5) 0.0357(11) Uani 1 2 d S . .
O1 O 0.2499(3) 0.37174(14) 0.9677(3) 0.0688(9) Uani 1 1 d . . .
O2 O 0.7449(4) 0.2500 1.2082(4) 0.0625(11) Uani 1 2 d S . .
N3 N 0.7412(4) 0.2500 0.8388(4) 0.0226(8) Uani 1 2 d S . .
H1 H 0.788(5) 0.2500 0.782(5) 0.027 Uiso 1 2 d S . .
H2 H 0.791(5) 0.2500 0.920(5) 0.027 Uiso 1 2 d S . .

loop_
_atom_site_aniso_label
_atom_site_aniso_U_11
_atom_site_aniso_U_22
_atom_site_aniso_U_33
_atom_site_aniso_U_23
_atom_site_aniso_U_13
_atom_site_aniso_U_12
Ni1 0.0245(3) 0.0280(3) 0.0168(3) 0.000 0.0105(2) 0.000
Si1 0.0154(5) 0.0134(5) 0.0146(6) 0.000 0.0052(4) 0.000
N1 0.0143(11) 0.0132(11) 0.0172(12) -0.0005(8) 0.0072(9) 0.0001(8)
C1 0.0346(17) 0.0246(16) 0.0265(16) 0.0079(12) 0.0167(13) 0.0023(12)
C2 0.0158(13) 0.0214(15) 0.0178(15) 0.0030(11) 0.0064(11) 0.0002(10)
C3 0.021(2) 0.026(2) 0.017(2) 0.000 0.0112(16) 0.000
C6 0.0300(16) 0.0113(13) 0.0254(16) 0.0057(10) 0.0184(13) 0.0035(11)
C7 0.0291(17) 0.0183(15) 0.061(2) 0.0136(14) 0.0273(16) 0.0043(12)
C8 0.048(2) 0.0225(18) 0.105(3) 0.0224(18) 0.058(2) 0.0160(15)
C9 0.080(3) 0.0146(16) 0.089(3) 0.0067(16) 0.071(2) 0.0095(17)
C10 0.070(2) 0.0155(15) 0.044(2) -0.0031(13) 0.0414(18) -0.0037(15)
C11 0.0385(17) 0.0145(14) 0.0237(16) -0.0001(11) 0.0192(13) -0.0018(11)
C12 0.0208(17) 0.0180(16) 0.105(3) 0.0156(17) 0.0225(19) 0.0056(12)
C13 0.077(3) 0.080(3) 0.086(3) -0.030(2) 0.044(2) -0.036(2)
C14 0.040(2) 0.110(3) 0.074(3) 0.023(2) 0.0175(19) -0.021(2)
C15 0.0370(18) 0.0165(14) 0.0273(17) -0.0034(12) 0.0074(14) -0.0080(12)
C16 0.068(3) 0.039(2) 0.028(2) -0.0026(15) 0.0021(17) -0.0142(17)
C17 0.042(2) 0.0280(17) 0.046(2) -0.0029(14) 0.0147(16) -0.0118(14)
C31 0.040(2) 0.053(2) 0.0297(19) -0.0050(15) 0.0166(15) 0.0029(16)
C32 0.039(3) 0.052(3) 0.023(3) 0.000 0.019(2) 0.000
O1 0.083(2) 0.0614(18) 0.071(2) -0.0134(14) 0.0381(17) 0.0322(15)
O2 0.035(2) 0.115(3) 0.028(2) 0.000 0.0012(17) 0.000
N3 0.021(2) 0.0261(18) 0.019(2) 0.000 0.0049(15) 0.000

loop_
_atom_type_symbol
_atom_type_description
_atom_type_scat_dispersion_real
_atom_type_scat_dispersion_imag
_atom_type_scat_source
C C 0.0033 0.0016 'International Tables Vol C Tables 4.2.6.8 and 6.1.1.4'
H H 0.0000 0.0000 'International Tables Vol C Tables 4.2.6.8 and 6.1.1.4'
N N 0.0061 0.0033 'International Tables Vol C Tables 4.2.6.8 and 6.1.1.4'
O O 0.0106 0.0060 'International Tables Vol C Tables 4.2.6.8 and 6.1.1.4'
Si Si 0.0817 0.0704 'International Tables Vol C Tables 4.2.6.8 and 6.1.1.4'
Ni Ni 0.3393 1.1124 'International Tables Vol C Tables 4.2.6.8 and 6.1.1.4'

loop_
_geom_angle_atom_site_label_1
_geom_angle_atom_site_label_2
_geom_angle_atom_site_label_3
_geom_angle
_geom_angle_site_symmetry_1
_geom_angle_site_symmetry_3
_geom_angle_publ_flag
C32 Ni1 C31 110.25(13) . 4_565 ?
C32 Ni1 C31 110.25(13) . . ?
C31 Ni1 C31 112.7(2) 4_565 . ?
C32 Ni1 Si1 98.44(14) . . ?
C31 Ni1 Si1 112.18(10) 4_565 . ?
C31 Ni1 Si1 112.18(10) . . ?
N3 Si1 N1 100.51(11) . 4_565 ?
N3 Si1 N1 100.51(11) . . ?
N1 Si1 N1 94.04(13) 4_565 . ?
N3 Si1 Ni1 115.44(14) . . ?
N1 Si1 Ni1 120.99(7) 4_565 . ?
N1 Si1 Ni1 120.99(7) . . ?
C2 N1 C6 118.6(2) . . ?
C2 N1 Si1 121.17(17) . . ?
C6 N1 Si1 119.61(16) . . ?
N1 C2 C3 121.7(2) . . ?
N1 C2 C1 120.4(2) . . ?
C3 C2 C1 118.0(2) . . ?
C2 C3 C2 125.8(3) 4_565 . ?
C7 C6 C11 121.8(2) . . ?
C7 C6 N1 118.3(2) . . ?
C11 C6 N1 119.9(2) . . ?
C8 C7 C6 117.7(3) . . ?
C8 C7 C12 120.0(3) . . ?
C6 C7 C12 122.2(3) . . ?
C9 C8 C7 121.5(3) . . ?
C10 C9 C8 119.7(3) . . ?
C9 C10 C11 122.0(3) . . ?
C10 C11 C6 117.2(3) . . ?
C10 C11 C15 119.2(3) . . ?
C6 C11 C15 123.5(2) . . ?
C13 C12 C7 112.4(3) . . ?
C13 C12 C14 108.8(3) . . ?
C7 C12 C14 112.2(3) . . ?
C11 C15 C16 111.8(3) . . ?
C11 C15 C17 112.0(2) . . ?
C16 C15 C17 109.2(3) . . ?
O1 C31 Ni1 176.3(3) . . ?
O2 C32 Ni1 176.0(4) . . ?

loop_
_geom_bond_atom_site_label_1
_geom_bond_atom_site_label_2
_geom_bond_distance
_geom_bond_site_symmetry_2
_geom_bond_publ_flag
Ni1 C32 1.772(5) . ?
Ni1 C31 1.792(3) 4_565 ?
Ni1 C31 1.792(3) . ?
Ni1 Si1 2.2551(11) . ?
Si1 N3 1.712(4) . ?
Si1 N1 1.852(2) 4_565 ?
Si1 N1 1.852(2) . ?
N1 C2 1.340(3) . ?
N1 C6 1.456(3) . ?
C1 C2 1.509(3) . ?
C2 C3 1.388(3) . ?
C3 C2 1.388(3) 4_565 ?
C6 C7 1.401(4) . ?
C6 C11 1.412(4) . ?
C7 C8 1.391(4) . ?
C7 C12 1.517(5) . ?
C8 C9 1.384(5) . ?
C9 C10 1.366(5) . ?
C10 C11 1.394(4) . ?
C11 C15 1.509(4) . ?
C12 C13 1.499(6) . ?
C12 C14 1.521(5) . ?
C15 C16 1.529(4) . ?
C15 C17 1.541(4) . ?
C31 O1 1.140(4) . ?
C32 O2 1.141(5) . ?
